data_2310608
loop_
_publ_author_name
'Ibers, J.A.'
'Smith, G.W.'

_publ_section_title
;
 Crystal Structure of a Sodium Cobalt Molybdate
;
_journal_name_full 'Acta Crystallographica (1,1948-23,1967)'
_journal_page_first 190
_journal_page_last 197
_journal_volume 17
_journal_year 1964
_chemical_formula_sum 'Co2.31 Mo3 Na O12'
_chemical_name_systematic 'Na Co2.31 (Mo O4)3'
_space_group_IT_number 62
_symmetry_space_group_name_Hall '-P 2ac 2n'
_symmetry_space_group_name_H-M 'P n m a'
_cell_angle_alpha 90
_cell_angle_beta 90
_cell_angle_gamma 90
_cell_formula_units_Z 4
_cell_length_a 5.245
_cell_length_b 10.778
_cell_length_c 18.017
_cell_volume 1018.512
_citation_journal_id_ASTM ACCRA9
_cod_data_source_file Ibers_ACCRA9_1964_133.cif
_cod_data_source_block Co2.31Mo3Na1O12
_cod_original_formula_sum 'Co2.31 Mo3 Na1 O12'
_cod_database_code 2310608

loop_
_symmetry_equiv_pos_as_xyz
x,y,z
-x+1/2,-y,z+1/2
x+1/2,-y+1/2,-z+1/2
-x,y+1/2,-z
-x,-y,-z
x-1/2,y,-z-1/2
-x-1/2,y-1/2,z-1/2
x,-y-1/2,z

loop_
_atom_site_label
_atom_site_type_symbol
_atom_site_fract_x
_atom_site_fract_y
_atom_site_fract_z
_atom_site_occupancy
_atom_site_U_iso_or_equiv
O2 O-2 0.9098 0.1194 0.5352 1 0.0
Mo2 Mo+6 0.7215 0.25 0.5562 1 0.0
Co1 Co+2 0.3536 0.4279 0.4737 0.77 0.0
Mo1 Mo+6 0.7782 0.4814 0.3455 1 0.0
O3 O-2 0.5804 0.5158 0.4253 1 0.0
Co2 Co+2 0.4002 0.25 0.7508 0.77 0.0
O4 O-2 0.5972 0.3853 0.2899 1 0.0
O5 O-2 0.0517 0.3997 0.3764 1 0.0
O1 O-2 0.8491 0.6179 0.297 1 0.0
O6 O-2 0.6447 0.25 0.6513 1 0.0
O7 O-2 0.4456 0.25 0.4953 1 0.0
Na1 Na+1 0.2532 0.25 0.3056 1 0.0
